data_1501814
loop_
_publ_author_name
'Wu, Hankui'
'Fronczek, Frank R.'
'Ferreira, Daneel'
'Burandt, Jr, Charles L'
'Zjawiony, Jordan K.'

_publ_section_title
;
 Labdane diterpenoids from Leonurus sibiricus.
;
_journal_issue 4
_journal_name_full 'Journal of natural products'
_journal_page_first 831
_journal_page_last 836
_journal_paper_doi 10.1021/np100956k
_journal_volume 74
_journal_year 2011
_chemical_absolute_configuration ad
_chemical_formula_moiety 'C22 H34 O7'
_chemical_formula_sum 'C22 H34 O7'
_chemical_formula_weight 410.49
_chemical_name_systematic
;
 ?
;
_space_group_IT_number 19
_symmetry_cell_setting orthorhombic
_symmetry_space_group_name_Hall 'P 2ac 2ab'
_symmetry_space_group_name_H-M 'P 21 21 21'
_atom_sites_solution_hydrogens geom
_atom_sites_solution_primary direct
_atom_sites_solution_secondary difmap
_audit_creation_method SHELXL-97
_cell_angle_alpha 90
_cell_angle_beta 90
_cell_angle_gamma 90
_cell_formula_units_Z 4
_cell_length_a 11.3687(9)
_cell_length_b 11.7108(9)
_cell_length_c 15.5053(11)
_cell_measurement_reflns_used 9864
_cell_measurement_temperature 90.0(5)
_cell_measurement_theta_max 67.80
_cell_measurement_theta_min 4.74
_cell_volume 2064.3(3)
_computing_cell_refinement 'Bruker (2006) Apex-II '
_computing_data_collection 'Bruker (2006) Apex-II'
_computing_data_reduction 'Bruker (2006) Apex-II '
_computing_molecular_graphics 'ORTEP-3 for Windows (Farrugia, 1997)'
_computing_publication_material 'Bruker SHELXTL (Sheldrick, 2008)'
_computing_structure_refinement 'SHELXL-97 (Sheldrick, 2008)'
_computing_structure_solution 'SIR2002 (Burla et al., 2003)'
_diffrn_ambient_temperature 90.0(5)
_diffrn_measured_fraction_theta_full 1.000
_diffrn_measured_fraction_theta_max 0.987
_diffrn_measurement_device_type 'Bruker APEX-II CCD'
_diffrn_measurement_method '\f and \w scans'
_diffrn_radiation_monochromator graphite
_diffrn_radiation_source 'fine-focus sealed tube'
_diffrn_radiation_type CuK\a
_diffrn_radiation_wavelength 1.54178
_diffrn_reflns_av_R_equivalents 0.0346
_diffrn_reflns_av_sigmaI/netI 0.0208
_diffrn_reflns_limit_h_max 13
_diffrn_reflns_limit_h_min -13
_diffrn_reflns_limit_k_max 13
_diffrn_reflns_limit_k_min -13
_diffrn_reflns_limit_l_max 18
_diffrn_reflns_limit_l_min -18
_diffrn_reflns_number 22499
_diffrn_reflns_theta_full 66.6
_diffrn_reflns_theta_max 68.27
_diffrn_reflns_theta_min 4.73
_exptl_absorpt_coefficient_mu 0.800
_exptl_absorpt_correction_T_max 0.883
_exptl_absorpt_correction_T_min 0.813
_exptl_absorpt_correction_type multi-scan
_exptl_absorpt_process_details 'SADABS (Sheldrick, 2002)'
_exptl_crystal_colour colorless
_exptl_crystal_density_diffrn 1.321
_exptl_crystal_density_method 'not measured'
_exptl_crystal_description prism
_exptl_crystal_F_000 888
_exptl_crystal_size_max 0.27
_exptl_crystal_size_mid 0.23
_exptl_crystal_size_min 0.16
_refine_diff_density_max 0.378
_refine_diff_density_min -0.325
_refine_diff_density_rms 0.035
_refine_ls_abs_structure_details 'Flack H D (1983), Acta Cryst. A39, 876-881'
_refine_ls_abs_structure_Flack 0.09(15)
_refine_ls_extinction_coef 0.00076(13)
_refine_ls_extinction_expression Fc^*^=kFc[1+0.001xFc^2^\l^3^/sin(2\q)]^-1/4^
_refine_ls_extinction_method SHELXL
_refine_ls_goodness_of_fit_ref 1.099
_refine_ls_hydrogen_treatment constr
_refine_ls_matrix_type full
_refine_ls_number_parameters 281
_refine_ls_number_reflns 3706
_refine_ls_number_restraints 0
_refine_ls_restrained_S_all 1.099
_refine_ls_R_factor_all 0.0315
_refine_ls_R_factor_gt 0.0313
_refine_ls_shift/su_max 0.003
_refine_ls_shift/su_mean 0.001
_refine_ls_structure_factor_coef Fsqd
_refine_ls_weighting_details 'calc w=1/[\s^2^(Fo^2^)+(0.0217P)^2^+0.9772P] where P=(Fo^2^+2Fc^2^)/3'
_refine_ls_weighting_scheme calc
_refine_ls_wR_factor_gt 0.0735
_refine_ls_wR_factor_ref 0.0736
_reflns_number_gt 3684
_reflns_number_total 3706
_reflns_threshold_expression I>2\s(I)
_cod_data_source_file np100956k_si_004.cif
_cod_data_source_block Jordan10
_cod_depositor_comments
;
The following automatic conversions were performed:

'_symmetry_cell_setting' value 'Orthorhombic' changed to
'orthorhombic' according to
/home/saulius/struct/CIF-dictionaries/cif_core.dic dictionary named
'cif_core.dic' version 2.4.1 from 2010-06-29.

Automatic conversion script
Id: cif_fix_values 1715 2011-07-08 13:25:40Z adriana 
;
_cod_original_sg_symbol_Hall 'P 2ac 2ab '
_cod_original_sg_symbol_H-M 'P 21 21 21 '
_cod_database_code 1501814

loop_
_symmetry_equiv_pos_as_xyz
'x, y, z'
'-x+1/2, -y, z+1/2'
'x+1/2, -y+1/2, -z'
'-x, y+1/2, -z+1/2'

loop_
_atom_site_label
_atom_site_type_symbol
_atom_site_fract_x
_atom_site_fract_y
_atom_site_fract_z
_atom_site_U_iso_or_equiv
_atom_site_adp_type
_atom_site_occupancy
_atom_site_symmetry_multiplicity
_atom_site_calc_flag
_atom_site_refinement_flags
_atom_site_disorder_assembly
_atom_site_disorder_group
O1 O 0.63331(10) 0.36038(10) 0.74246(7) 0.0185(3) Uani 1 1 d . . .
O2 O 0.74967(10) 0.21558(10) 0.64047(7) 0.0209(3) Uani 1 1 d . . .
H20H H 0.7714 0.2401 0.6888 0.031 Uiso 1 1 calc R . .
O3 O 0.56869(9) 0.39017(9) 0.45009(7) 0.0160(2) Uani 1 1 d . . .
O4 O 0.45484(14) 0.43063(12) 0.23570(9) 0.0395(4) Uani 1 1 d . A .
O5 O 0.39877(13) 0.24284(13) 0.21928(10) 0.0215(5) Uani 0.781(4) 1 d P A 1
H50H H 0.3655 0.2570 0.1721 0.032 Uiso 0.781(4) 1 calc PR A 1
O5A O 0.5552(5) 0.3120(5) 0.1662(3) 0.0250(17) Uani 0.219(4) 1 d P A 2
H5A H 0.5897 0.2487 0.1637 0.038 Uiso 0.219(4) 1 calc PR A 2
O6 O 0.28443(9) 0.51877(9) 0.58458(7) 0.0169(2) Uani 1 1 d . . .
O7 O 0.15655(10) 0.66252(10) 0.56295(7) 0.0207(3) Uani 1 1 d . . .
C1 C 0.50526(14) 0.61385(13) 0.51862(10) 0.0171(3) Uani 1 1 d . . .
H1A H 0.5471 0.6716 0.4835 0.021 Uiso 1 1 calc R . .
H1B H 0.4563 0.5675 0.4790 0.021 Uiso 1 1 calc R . .
C2 C 0.42487(15) 0.67513(13) 0.58236(11) 0.0187(3) Uani 1 1 d . . .
H2A H 0.4726 0.7266 0.6190 0.022 Uiso 1 1 calc R . .
H2B H 0.3678 0.7226 0.5501 0.022 Uiso 1 1 calc R . .
C3 C 0.35850(13) 0.59215(13) 0.63939(10) 0.0165(3) Uani 1 1 d . . .
H3 H 0.3076 0.6356 0.6805 0.020 Uiso 1 1 calc R . .
C4 C 0.44027(14) 0.51179(13) 0.69020(10) 0.0152(3) Uani 1 1 d . . .
C5 C 0.52746(13) 0.45487(13) 0.62614(10) 0.0138(3) Uani 1 1 d . . .
H5 H 0.4765 0.4071 0.5879 0.017 Uiso 1 1 calc R . .
C6 C 0.61267(13) 0.37100(13) 0.66593(10) 0.0148(3) Uani 1 1 d . . .
C7 C 0.67635(14) 0.29737(13) 0.60051(10) 0.0164(3) Uani 1 1 d . . .
H7 H 0.6153 0.2548 0.5670 0.020 Uiso 1 1 calc R . .
C8 C 0.74463(14) 0.37300(14) 0.53631(10) 0.0168(3) Uani 1 1 d . . .
H8 H 0.8029 0.4190 0.5699 0.020 Uiso 1 1 calc R . .
C9 C 0.65811(14) 0.45723(14) 0.49261(10) 0.0157(3) Uani 1 1 d . . .
C10 C 0.59687(13) 0.53528(13) 0.56196(10) 0.0148(3) Uani 1 1 d . . .
C11 C 0.71823(15) 0.52662(14) 0.42005(11) 0.0202(4) Uani 1 1 d . . .
H11A H 0.6877 0.6058 0.4184 0.024 Uiso 1 1 calc R . .
H11B H 0.8045 0.5291 0.4286 0.024 Uiso 1 1 calc R . .
C12 C 0.68739(15) 0.46291(16) 0.33707(11) 0.0228(4) Uani 1 1 d . . .
H12A H 0.6774 0.5168 0.2884 0.027 Uiso 1 1 calc R . .
H12B H 0.7494 0.4070 0.3221 0.027 Uiso 1 1 calc R . .
C13 C 0.57172(15) 0.40260(14) 0.35780(10) 0.0189(3) Uani 1 1 d . A .
C14 C 0.55460(17) 0.28618(15) 0.31438(11) 0.0236(4) Uani 1 1 d . A .
H14A H 0.6312 0.2488 0.3033 0.028 Uiso 1 1 calc R . .
H14B H 0.5059 0.2352 0.3507 0.028 Uiso 1 1 calc R . .
C15 C 0.49188(17) 0.31454(15) 0.22990(11) 0.0247(4) Uani 1 1 d . . .
H15A H 0.5478 0.3055 0.1806 0.037 Uiso 0.781(4) 1 calc PR A 1
H15B H 0.4224 0.2633 0.2217 0.037 Uiso 0.219(4) 1 calc PR A 2
C16 C 0.46388(15) 0.46639(14) 0.32364(11) 0.0204(4) Uani 1 1 d . . .
H16A H 0.3924 0.4452 0.3564 0.024 Uiso 1 1 calc R A .
H16B H 0.4753 0.5500 0.3275 0.024 Uiso 1 1 calc R . .
C17 C 0.81315(15) 0.29696(15) 0.47403(11) 0.0214(4) Uani 1 1 d . . .
H17A H 0.8623 0.2437 0.5069 0.032 Uiso 1 1 calc R . .
H17B H 0.8632 0.3445 0.4372 0.032 Uiso 1 1 calc R . .
H17C H 0.7579 0.2539 0.4380 0.032 Uiso 1 1 calc R . .
C18 C 0.36534(14) 0.41848(14) 0.73400(11) 0.0187(3) Uani 1 1 d . . .
H18A H 0.2986 0.4540 0.7636 0.028 Uiso 1 1 calc R . .
H18B H 0.4137 0.3770 0.7759 0.028 Uiso 1 1 calc R . .
H18C H 0.3362 0.3652 0.6902 0.028 Uiso 1 1 calc R . .
C19 C 0.49725(14) 0.58288(14) 0.76291(10) 0.0180(3) Uani 1 1 d . . .
H19A H 0.5391 0.6481 0.7378 0.027 Uiso 1 1 calc R . .
H19B H 0.5529 0.5351 0.7950 0.027 Uiso 1 1 calc R . .
H19C H 0.4360 0.6106 0.8021 0.027 Uiso 1 1 calc R . .
C20 C 0.69172(15) 0.60811(14) 0.60674(11) 0.0186(3) Uani 1 1 d . . .
H20A H 0.7488 0.6346 0.5638 0.028 Uiso 1 1 calc R . .
H20B H 0.7321 0.5619 0.6504 0.028 Uiso 1 1 calc R . .
H20C H 0.6546 0.6741 0.6345 0.028 Uiso 1 1 calc R . .
C21 C 0.18682(14) 0.56438(14) 0.55170(10) 0.0184(3) Uani 1 1 d . . .
C22 C 0.11941(16) 0.47985(16) 0.49888(13) 0.0281(4) Uani 1 1 d . . .
H22A H 0.0856 0.4215 0.5368 0.042 Uiso 1 1 calc R . .
H22B H 0.1724 0.4435 0.4573 0.042 Uiso 1 1 calc R . .
H22C H 0.0561 0.5192 0.4679 0.042 Uiso 1 1 calc R . .

loop_
_atom_site_aniso_label
_atom_site_aniso_U_11
_atom_site_aniso_U_22
_atom_site_aniso_U_33
_atom_site_aniso_U_23
_atom_site_aniso_U_13
_atom_site_aniso_U_12
O1 0.0201(6) 0.0174(6) 0.0178(6) 0.0008(4) -0.0010(5) 0.0012(4)
O2 0.0200(6) 0.0209(6) 0.0218(6) 0.0007(5) -0.0029(5) 0.0069(5)
O3 0.0161(5) 0.0178(5) 0.0142(5) -0.0016(4) 0.0003(4) -0.0027(4)
O4 0.0651(10) 0.0278(7) 0.0256(7) -0.0070(6) -0.0195(7) 0.0164(7)
O5 0.0198(8) 0.0217(8) 0.0230(8) -0.0001(6) -0.0033(6) -0.0005(6)
O5A 0.020(3) 0.033(3) 0.022(3) -0.002(2) 0.005(2) 0.001(2)
O6 0.0162(5) 0.0145(5) 0.0202(6) -0.0014(4) -0.0027(4) 0.0016(4)
O7 0.0236(6) 0.0171(6) 0.0215(6) 0.0008(5) 0.0001(5) 0.0068(5)
C1 0.0177(8) 0.0142(8) 0.0194(8) 0.0034(6) 0.0005(6) -0.0014(6)
C2 0.0202(8) 0.0126(7) 0.0233(8) 0.0006(6) -0.0008(7) 0.0017(6)
C3 0.0165(8) 0.0142(8) 0.0188(8) -0.0032(6) -0.0018(6) 0.0009(6)
C4 0.0162(8) 0.0147(7) 0.0148(7) -0.0001(6) -0.0002(6) 0.0002(7)
C5 0.0143(7) 0.0120(7) 0.0152(7) -0.0007(6) -0.0005(6) -0.0010(6)
C6 0.0126(7) 0.0124(7) 0.0195(8) 0.0015(6) -0.0001(6) -0.0043(6)
C7 0.0144(8) 0.0148(8) 0.0201(8) -0.0010(6) -0.0014(6) 0.0011(6)
C8 0.0145(7) 0.0170(8) 0.0188(8) -0.0014(6) 0.0008(6) -0.0005(6)
C9 0.0134(7) 0.0158(8) 0.0178(8) -0.0011(6) 0.0001(6) -0.0038(6)
C10 0.0151(7) 0.0140(8) 0.0154(7) 0.0003(6) 0.0009(6) -0.0003(6)
C11 0.0199(8) 0.0222(8) 0.0184(8) 0.0017(7) 0.0019(6) -0.0001(7)
C12 0.0232(9) 0.0273(9) 0.0180(8) 0.0010(7) 0.0035(7) 0.0004(7)
C13 0.0216(8) 0.0214(8) 0.0136(7) 0.0001(6) 0.0011(6) 0.0010(7)
C14 0.0277(9) 0.0223(9) 0.0208(8) -0.0033(7) -0.0035(7) 0.0060(8)
C15 0.0300(9) 0.0231(9) 0.0211(9) -0.0057(7) -0.0022(8) 0.0045(7)
C16 0.0228(8) 0.0191(8) 0.0191(8) -0.0021(6) -0.0037(7) 0.0007(7)
C17 0.0190(8) 0.0240(9) 0.0211(8) -0.0014(7) 0.0018(7) 0.0039(7)
C18 0.0175(8) 0.0194(8) 0.0193(8) 0.0008(7) 0.0021(6) 0.0013(6)
C19 0.0195(7) 0.0183(8) 0.0162(8) -0.0027(6) -0.0015(6) 0.0019(7)
C20 0.0199(8) 0.0158(8) 0.0199(8) -0.0004(6) 0.0009(6) -0.0026(7)
C21 0.0181(8) 0.0202(9) 0.0169(8) 0.0025(6) 0.0003(6) 0.0034(7)
C22 0.0242(9) 0.0267(10) 0.0333(10) -0.0046(8) -0.0110(8) 0.0031(8)

loop_
_atom_type_symbol
_atom_type_description
_atom_type_scat_dispersion_real
_atom_type_scat_dispersion_imag
_atom_type_scat_source
C C 0.0181 0.0091 'International Tables Vol C Tables 4.2.6.8 and 6.1.1.4'
H H 0.0000 0.0000 'International Tables Vol C Tables 4.2.6.8 and 6.1.1.4'
O O 0.0492 0.0322 'International Tables Vol C Tables 4.2.6.8 and 6.1.1.4'

loop_
_geom_angle_atom_site_label_1
_geom_angle_atom_site_label_2
_geom_angle_atom_site_label_3
_geom_angle
C7 O2 H20H 109.5
C13 O3 C9 112.47(12)
C15 O4 C16 108.54(13)
C15 O5 H50H 109.5
C15 O5A H5A 109.5
C21 O6 C3 117.57(12)
C2 C1 C10 113.74(13)
C2 C1 H1A 108.8
C10 C1 H1A 108.8
C2 C1 H1B 108.8
C10 C1 H1B 108.8
H1A C1 H1B 107.7
C3 C2 C1 112.01(13)
C3 C2 H2A 109.2
C1 C2 H2A 109.2
C3 C2 H2B 109.2
C1 C2 H2B 109.2
H2A C2 H2B 107.9
O6 C3 C2 108.79(13)
O6 C3 C4 106.49(12)
C2 C3 C4 112.95(13)
O6 C3 H3 109.5
C2 C3 H3 109.5
C4 C3 H3 109.5
C3 C4 C18 108.95(13)
C3 C4 C19 107.30(12)
C18 C4 C19 106.99(12)
C3 C4 C5 108.69(12)
C18 C4 C5 109.25(12)
C19 C4 C5 115.50(13)
C6 C5 C4 115.27(13)
C6 C5 C10 108.91(12)
C4 C5 C10 117.73(12)
C6 C5 H5 104.4
C4 C5 H5 104.4
C10 C5 H5 104.4
O1 C6 C5 126.06(15)
O1 C6 C7 120.18(14)
C5 C6 C7 113.75(13)
O2 C7 C6 111.97(13)
O2 C7 C8 112.05(13)
C6 C7 C8 110.23(13)
O2 C7 H7 107.4
C6 C7 H7 107.4
C8 C7 H7 107.4
C17 C8 C7 109.27(13)
C17 C8 C9 114.74(13)
C7 C8 C9 109.18(12)
C17 C8 H8 107.8
C7 C8 H8 107.8
C9 C8 H8 107.8
O3 C9 C11 105.35(12)
O3 C9 C8 107.49(12)
C11 C9 C8 111.84(13)
O3 C9 C10 108.44(12)
C11 C9 C10 112.79(13)
C8 C9 C10 110.60(12)
C20 C10 C1 109.79(13)
C20 C10 C9 108.66(12)
C1 C10 C9 110.32(13)
C20 C10 C5 113.30(13)
C1 C10 C5 107.00(12)
C9 C10 C5 107.76(12)
C12 C11 C9 104.74(13)
C12 C11 H11A 110.8
C9 C11 H11A 110.8
C12 C11 H11B 110.8
C9 C11 H11B 110.8
H11A C11 H11B 108.9
C13 C12 C11 104.26(13)
C13 C12 H12A 110.9
C11 C12 H12A 110.9
C13 C12 H12B 110.9
C11 C12 H12B 110.9
H12A C12 H12B 108.9
O3 C13 C12 106.07(13)
O3 C13 C16 111.99(13)
C12 C13 C16 113.04(14)
O3 C13 C14 110.11(13)
C12 C13 C14 115.36(14)
C16 C13 C14 100.39(13)
C15 C14 C13 104.03(14)
C15 C14 H14A 111.0
C13 C14 H14A 111.0
C15 C14 H14B 111.0
C13 C14 H14B 111.0
H14A C14 H14B 109.0
O5A C15 O5 110.2(3)
O5A C15 O4 104.3(3)
O5 C15 O4 111.47(16)
O5A C15 C14 114.4(3)
O5 C15 C14 109.43(15)
O4 C15 C14 106.92(14)
O5 C15 H15A 109.7
O4 C15 H15A 109.7
C14 C15 H15A 109.7
O5A C15 H15B 110.3
O4 C15 H15B 110.3
C14 C15 H15B 110.3
H15A C15 H15B 109.9
O4 C16 C13 104.16(13)
O4 C16 H16A 110.9
C13 C16 H16A 110.9
O4 C16 H16B 110.9
C13 C16 H16B 110.9
H16A C16 H16B 108.9
C8 C17 H17A 109.5
C8 C17 H17B 109.5
H17A C17 H17B 109.5
C8 C17 H17C 109.5
H17A C17 H17C 109.5
H17B C17 H17C 109.5
C4 C18 H18A 109.5
C4 C18 H18B 109.5
H18A C18 H18B 109.5
C4 C18 H18C 109.5
H18A C18 H18C 109.5
H18B C18 H18C 109.5
C4 C19 H19A 109.5
C4 C19 H19B 109.5
H19A C19 H19B 109.5
C4 C19 H19C 109.5
H19A C19 H19C 109.5
H19B C19 H19C 109.5
C10 C20 H20A 109.5
C10 C20 H20B 109.5
H20A C20 H20B 109.5
C10 C20 H20C 109.5
H20A C20 H20C 109.5
H20B C20 H20C 109.5
O7 C21 O6 124.14(15)
O7 C21 C22 124.09(15)
O6 C21 C22 111.76(14)
C21 C22 H22A 109.5
C21 C22 H22B 109.5
H22A C22 H22B 109.5
C21 C22 H22C 109.5
H22A C22 H22C 109.5
H22B C22 H22C 109.5

loop_
_geom_bond_atom_site_label_1
_geom_bond_atom_site_label_2
_geom_bond_distance
O1 C6 1.216(2)
O2 C7 1.4128(19)
O2 H20H 0.8400
O3 C13 1.4388(19)
O3 C9 1.4438(19)
O4 C15 1.426(2)
O4 C16 1.430(2)
O5 C15 1.361(2)
O5 H50H 0.8400
O5A C15 1.223(6)
O5A H5A 0.8400
O6 C21 1.3328(19)
O6 C3 1.4730(19)
O7 C21 1.212(2)
C1 C2 1.525(2)
C1 C10 1.544(2)
C1 H1A 0.9900
C1 H1B 0.9900
C2 C3 1.515(2)
C2 H2A 0.9900
C2 H2B 0.9900
C3 C4 1.540(2)
C3 H3 1.0000
C4 C18 1.543(2)
C4 C19 1.544(2)
C4 C5 1.554(2)
C5 C6 1.511(2)
C5 C10 1.581(2)
C5 H5 1.0000
C6 C7 1.515(2)
C7 C8 1.542(2)
C7 H7 1.0000
C8 C17 1.527(2)
C8 C9 1.549(2)
C8 H8 1.0000
C9 C11 1.547(2)
C9 C10 1.574(2)
C10 C20 1.540(2)
C11 C12 1.528(2)
C11 H11A 0.9900
C11 H11B 0.9900
C12 C13 1.527(2)
C12 H12A 0.9900
C12 H12B 0.9900
C13 C16 1.530(2)
C13 C14 1.533(2)
C14 C15 1.528(2)
C14 H14A 0.9900
C14 H14B 0.9900
C15 H15A 1.0000
C15 H15B 1.0000
C16 H16A 0.9900
C16 H16B 0.9900
C17 H17A 0.9800
C17 H17B 0.9800
C17 H17C 0.9800
C18 H18A 0.9800
C18 H18B 0.9800
C18 H18C 0.9800
C19 H19A 0.9800
C19 H19B 0.9800
C19 H19C 0.9800
C20 H20A 0.9800
C20 H20B 0.9800
C20 H20C 0.9800
C21 C22 1.496(2)
C22 H22A 0.9800
C22 H22B 0.9800
C22 H22C 0.9800

loop_
_geom_torsion_atom_site_label_1
_geom_torsion_atom_site_label_2
_geom_torsion_atom_site_label_3
_geom_torsion_atom_site_label_4
_geom_torsion
C10 C1 C2 C3 -57.88(18)
C21 O6 C3 C2 -75.18(16)
C21 O6 C3 C4 162.79(12)
C1 C2 C3 O6 -60.92(16)
C1 C2 C3 C4 57.09(18)
O6 C3 C4 C18 -51.31(15)
C2 C3 C4 C18 -170.66(13)
O6 C3 C4 C19 -166.80(12)
C2 C3 C4 C19 73.85(16)
O6 C3 C4 C5 67.65(15)
C2 C3 C4 C5 -51.70(17)
C3 C4 C5 C6 -178.77(13)
C18 C4 C5 C6 -60.01(17)
C19 C4 C5 C6 60.62(17)
C3 C4 C5 C10 50.46(17)
C18 C4 C5 C10 169.22(12)
C19 C4 C5 C10 -70.15(17)
C4 C5 C6 O1 -14.4(2)
C10 C5 C6 O1 120.49(17)
C4 C5 C6 C7 166.54(13)
C10 C5 C6 C7 -58.58(16)
O1 C6 C7 O2 4.5(2)
C5 C6 C7 O2 -176.41(12)
O1 C6 C7 C8 -121.00(16)
C5 C6 C7 C8 58.13(17)
O2 C7 C8 C17 51.64(17)
C6 C7 C8 C17 177.06(13)
O2 C7 C8 C9 177.88(13)
C6 C7 C8 C9 -56.71(16)
C13 O3 C9 C11 4.62(16)
C13 O3 C9 C8 -114.78(13)
C13 O3 C9 C10 125.62(13)
C17 C8 C9 O3 64.54(16)
C7 C8 C9 O3 -58.50(15)
C17 C8 C9 C11 -50.64(18)
C7 C8 C9 C11 -173.67(13)
C17 C8 C9 C10 -177.25(13)
C7 C8 C9 C10 59.72(16)
C2 C1 C10 C20 -71.77(16)
C2 C1 C10 C9 168.51(12)
C2 C1 C10 C5 51.56(17)
O3 C9 C10 C20 -179.30(12)
C11 C9 C10 C20 -63.02(16)
C8 C9 C10 C20 63.07(16)
O3 C9 C10 C1 -58.91(15)
C11 C9 C10 C1 57.38(16)
C8 C9 C10 C1 -176.53(13)
O3 C9 C10 C5 57.57(15)
C11 C9 C10 C5 173.85(12)
C8 C9 C10 C5 -60.06(15)
C6 C5 C10 C20 -62.50(17)
C4 C5 C10 C20 71.11(17)
C6 C5 C10 C1 176.36(12)
C4 C5 C10 C1 -50.02(17)
C6 C5 C10 C9 57.74(16)
C4 C5 C10 C9 -168.65(12)
O3 C9 C11 C12 -19.53(16)
C8 C9 C11 C12 96.94(15)
C10 C9 C11 C12 -137.64(13)
C9 C11 C12 C13 26.45(16)
C9 O3 C13 C12 12.29(17)
C9 O3 C13 C16 -111.46(14)
C9 O3 C13 C14 137.74(14)
C11 C12 C13 O3 -24.02(16)
C11 C12 C13 C16 99.07(15)
C11 C12 C13 C14 -146.19(14)
O3 C13 C14 C15 148.90(14)
C12 C13 C14 C15 -91.12(17)
C16 C13 C14 C15 30.70(17)
C16 O4 C15 O5A -135.6(3)
C16 O4 C15 O5 105.48(17)
C16 O4 C15 C14 -14.1(2)
C13 C14 C15 O5A 103.2(4)
C13 C14 C15 O5 -132.65(15)
C13 C14 C15 O4 -11.78(19)
C15 O4 C16 C13 34.46(19)
O3 C13 C16 O4 -156.64(14)
C12 C13 C16 O4 83.62(16)
C14 C13 C16 O4 -39.82(16)
C3 O6 C21 O7 1.3(2)
C3 O6 C21 C22 -178.98(14)
